data_1567181
loop_
_publ_author_name
'Linberg, Kevin'
'R&#xf6;der, Bettina'
'Al-Sabbagh, Dominik'
'Emmerling, Franziska'
'Michalchuk, Adam A. L.'

_publ_section_title
;
 Controlling polymorphism in molecular cocrystals by variable temperature
 ball milling.
;
_journal_issue 0
_journal_name_full 'Faraday discussions'
_journal_page_first 178
_journal_page_last 193
_journal_paper_doi 10.1039/d2fd00115b
_journal_volume 241
_journal_year 2023
_chemical_formula_moiety 'C5 H8 O4,C6 H6 N2 O1'
_chemical_formula_sum 'C11 H14 N2 O5'
_chemical_formula_weight 254.24
_chemical_melting_point 409
_chemical_name_mineral 'Form II'
_chemical_name_systematic
;
Glutaric acid isonicotinamide
;
_space_group_IT_number 14
_space_group_name_Hall '-P 2yab'
_space_group_name_H-M_alt 'P 1 21/a 1'
_symmetry_cell_setting monoclinic
_symmetry_Int_Tables_number 14
_symmetry_space_group_name_H-M 'P 1 21/a 1'
_audit_creation_date 2022-4-21
_audit_creation_method 'made by TOPAS Out_CIF_IUCr macro'
_audit_update_record
;
2022-05-04 deposited with the CCDC.	2022-06-24 downloaded from the CCDC.
;
_cell_angle_alpha 90
_cell_angle_beta 99.325(2)
_cell_angle_gamma 90
_cell_formula_units_Z 4
_cell_length_a 26.371(7)
_cell_length_b 5.2029(13)
_cell_length_c 8.904(2)
_cell_measurement_pressure 0
_cell_measurement_radiation 'Cu K\a~1~'
_cell_measurement_temperature 298
_cell_measurement_wavelength 1.5406
_cell_volume 1205.5(5)
_computing_structure_refinement 'TOPAS-6 (Bruker AXS 2018)'
_diffrn_ambient_environment air
_diffrn_ambient_pressure 0
_diffrn_ambient_temperature 298
_diffrn_measurement_device_type 'D8 Discover, Bruker AXS'
_diffrn_radiation_type 'Cu K\a~1~'
_diffrn_radiation_wavelength 1.5406
_diffrn_source 'sealed X-ray tube'
_diffrn_source_target Cu
_exptl_absorpt_coefficient_mu 0.950
_exptl_absorpt_correction_type none
_exptl_crystal_colour white
_exptl_crystal_density_diffrn 1.401
_exptl_crystal_description powder
_pd_meas_2theta_range_inc 0.009
_pd_meas_2theta_range_max 50.0026
_pd_meas_2theta_range_min 5
_pd_meas_number_of_points 5000
_pd_meas_scan_method step
_pd_proc_ls_prof_R_factor 6.153
_pd_proc_ls_prof_wR_factor ???
_pd_spec_mount_mode transmission
_pd_spec_shape cylinder
_refine_ls_goodness_of_fit_all 8.580
_refine_ls_R_factor_all ???
_cod_data_source_file d2fd00115b2.cif
_cod_data_source_block TOPAS-CIF-macro
_cod_depositor_comments 'Adding full bibliography for 1567181.cif.'
_cod_original_cell_volume 1205.6(5)
_cod_original_sg_symbol_H-M P21/a
_cod_original_formula_sum ' C11 H14 N2 O5'
_cod_database_code 1567181

loop_
_symmetry_equiv_pos_as_xyz
'x, y, z '
'-x+1/2, y+1/2, -z '
'-x, -y, -z '
'x+1/2, -y+1/2, z '

loop_
_atom_site_label
_atom_site_type_symbol
_atom_site_thermal_displace_type
_atom_site_fract_x
_atom_site_fract_y
_atom_site_fract_z
_atom_site_occupancy
_atom_site_U_iso_or_equiv
_atom_site_calc_flag
_atom_site_refinement_flags
_atom_site_disorder_assembly
_atom_site_disorder_group
O1 O Uiso 0.12800 0.43780 0.65330 1.000 0.0127 . . . .
O2 O Uiso 0.17070 0.64740 0.49430 1.000 0.0127 . . . .
O3 O Uiso 0.30710 0.36070 0.90030 1.000 0.0127 . . . .
O4 O Uiso 0.35260 0.00280 0.88770 1.000 0.0127 . . . .
C1 C Uiso 0.16700 0.47260 0.60020 1.000 0.0127 . . . .
C2 C Uiso 0.21620 0.32730 0.64640 1.000 0.0127 . . . .
C3 C Uiso 0.21370 0.12440 0.76710 1.000 0.0127 . . . .
C4 C Uiso 0.26410 -0.02360 0.79970 1.000 0.0127 . . . .
C5 C Uiso 0.30930 0.13490 0.86770 1.000 0.0127 . . . .
H1 H Uiso 0.24280 0.45700 0.68290 1.000 0.0127 . . . .
H2 H Uiso 0.22540 0.25550 0.55630 1.000 0.0127 . . . .
H3 H Uiso 0.18570 0.00510 0.73350 1.000 0.0127 . . . .
H4 H Uiso 0.20710 0.20640 0.85860 1.000 0.0127 . . . .
H5 H Uiso 0.27310 -0.09710 0.70630 1.000 0.0127 . . . .
H6 H Uiso 0.26100 -0.16280 0.87080 1.000 0.0127 . . . .
H7 H Uiso 0.38060 0.10740 0.86750 1.000 0.0127 . . . .
H8 H Uiso 0.13890 0.65330 0.42450 1.000 0.0127 . . . .
O5 O Uiso 0.93490 1.32060 0.05560 1.000 0.0127 . . . .
N1 N Uiso 1.08200 0.87580 0.38940 1.000 0.0127 . . . .
N2 N Uiso 0.89970 0.94960 0.11910 1.000 0.0127 . . . .
C6 C Uiso 1.03750 0.75850 0.39840 1.000 0.0127 . . . .
C7 C Uiso 0.99110 0.83170 0.31440 1.000 0.0127 . . . .
C8 C Uiso 0.98990 1.03650 0.21480 1.000 0.0127 . . . .
C9 C Uiso 1.03570 1.15970 0.20410 1.000 0.0127 . . . .
C10 C Uiso 1.08070 1.07390 0.29310 1.000 0.0127 . . . .
C11 C Uiso 0.93870 1.11030 0.12380 1.000 0.0127 . . . .
H9 H Uiso 1.11360 1.16580 0.28540 1.000 0.0127 . . . .
H10 H Uiso 1.03950 0.61980 0.46630 1.000 0.0127 . . . .
H11 H Uiso 1.03650 1.30110 0.13920 1.000 0.0127 . . . .
H12 H Uiso 0.95980 0.73880 0.32530 1.000 0.0127 . . . .
H13 H Uiso 0.90050 0.81340 0.05600 1.000 0.0127 . . . .
H14 H Uiso 0.87430 0.96160 0.18160 1.000 0.0127 . . . .

loop_
_geom_angle_atom_site_label_1
_geom_angle_atom_site_label_2
_geom_angle_atom_site_label_3
_geom_angle
_geom_angle_site_symmetry_1
_geom_angle_site_symmetry_2
_geom_angle_site_symmetry_3
_geom_angle_publ_flag
C1 O2 H8 109.00 . . . no
C5 O4 H7 111.00 . . . no
C6 N1 C10 117.30 . . . yes
C11 N2 H14 124.00 . . . no
H13 N2 H14 121.00 . . . no
C11 N2 H13 115.00 . . . no
O1 C1 C2 124.61 . . . yes
O1 C1 O2 123.00 . . . yes
O2 C1 C2 112.39 . . . yes
C1 C2 C3 114.23 . . . no
C2 C3 C4 110.52 . . . no
C3 C4 C5 114.36 . . . no
O3 C5 O4 123.06 . . . yes
O3 C5 C4 124.41 . . . yes
O4 C5 C4 112.53 . . . yes
C1 C2 H2 107.00 . . . no
C3 C2 H1 111.00 . . . no
C3 C2 H2 112.00 . . . no
C1 C2 H1 106.00 . . . no
H1 C2 H2 106.00 . . . no
C4 C3 H3 109.00 . . . no
H3 C3 H4 108.00 . . . no
C2 C3 H4 109.00 . . . no
C2 C3 H3 110.00 . . . no
C4 C3 H4 110.00 . . . no
C3 C4 H5 111.00 . . . no
H5 C4 H6 109.00 . . . no
C3 C4 H6 110.00 . . . no
C5 C4 H5 106.00 . . . no
C5 C4 H6 107.00 . . . no
N1 C6 C7 123.46 . . . yes
C6 C7 C8 119.08 . . . no
C7 C8 C9 118.11 . . . no
C7 C8 C11 117.79 . . . no
C9 C8 C11 124.10 . . . no
C8 C9 C10 119.08 . . . no
N1 C10 C9 122.95 . . . yes
O5 C11 N2 122.62 . . . yes
O5 C11 C8 118.64 . . . yes
N2 C11 C8 118.74 . . . yes
N1 C6 H10 116.00 . . . no
C7 C6 H10 121.00 . . . no
C6 C7 H12 120.00 . . . no
C8 C7 H12 121.00 . . . no
C8 C9 H11 121.00 . . . no
C10 C9 H11 120.00 . . . no
N1 C10 H9 119.00 . . . no
C9 C10 H9 118.00 . . . no

loop_
_geom_bond_atom_site_label_1
_geom_bond_atom_site_label_2
_geom_bond_distance
_geom_bond_site_symmetry_1
_geom_bond_site_symmetry_2
_geom_bond_publ_flag
O1 C1 1.2131 . . yes
O2 C1 1.3250 . . yes
O3 C5 1.2138 . . yes
O4 C5 1.3199 . . yes
O2 H8 0.9600 . . no
O4 H7 0.9600 . . no
O5 C11 1.2475 . . yes
N1 C10 1.3376 . . yes
N1 C6 1.3366 . . yes
N2 C11 1.3208 . . yes
N2 H14 0.9400 . . no
N2 H13 0.9100 . . no
C1 C2 1.5004 . . no
C2 C3 1.5155 . . no
C3 C4 1.5227 . . no
C4 C5 1.4945 . . no
C2 H2 0.9500 . . no
C2 H1 0.9900 . . no
C3 H3 0.9700 . . no
C3 H4 0.9600 . . no
C4 H6 0.9700 . . no
C4 H5 0.9800 . . no
C6 C7 1.3803 . . no
C7 C8 1.3834 . . no
C8 C9 1.3842 . . no
C8 C11 1.5075 . . no
C9 C10 1.3895 . . no
C6 H10 0.9400 . . no
C7 H12 0.9700 . . no
C9 H11 0.9400 . . no
C10 H9 1.0000 . . no

loop_
_geom_hbond_atom_site_label_D
_geom_hbond_atom_site_label_H
_geom_hbond_atom_site_label_A
_geom_hbond_distance_DH
_geom_hbond_distance_HA
_geom_hbond_distance_DA
_geom_hbond_angle_DHA
_geom_hbond_site_symmetry_A
_geom_hbond_publ_flag
O4 H7 O5 0.9600 2.0500 2.5958 114.00 4_466 yes
O2 H8 N1 0.9600 1.8800 2.6548 136.00 1_455 yes
N2 H13 O4 0.9100 2.4400 3.2402 148.00 4_554 yes
N2 H14 O1 0.9400 2.5500 3.0303 112.00 3_666 yes
C2 H1 O3 0.9900 2.4100 3.0218 119.00 . yes
C10 H9 O4 1.0000 2.5900 3.4034 139.00 2_666 yes
C7 H12 O1 0.9700 2.5300 3.4937 171.00 3_666 yes
PROBLEM: Short Inter D-H...H-X Contact H3 .. H14 ..
1.87 Ang. RESPONSE: Consequence of an intermoelcular hydrogen bond.

loop_
_geom_torsion_atom_site_label_1
_geom_torsion_atom_site_label_2
_geom_torsion_atom_site_label_3
_geom_torsion_atom_site_label_4
_geom_torsion
_geom_torsion_site_symmetry_1
_geom_torsion_site_symmetry_2
_geom_torsion_site_symmetry_3
_geom_torsion_site_symmetry_4
_geom_torsion_publ_flag
C10 N1 C6 C7 -0.10 . . . . no
C6 N1 C10 C9 -0.05 . . . . no
O2 C1 C2 C3 -179.80 . . . . no
O1 C1 C2 C3 0.68 . . . . no
C1 C2 C3 C4 176.56 . . . . no
C2 C3 C4 C5 64.66 . . . . no
C3 C4 C5 O4 -177.05 . . . . no
C3 C4 C5 O3 2.36 . . . . no
N1 C6 C7 C8 0.16 . . . . no
C6 C7 C8 C9 -0.07 . . . . no
C6 C7 C8 C11 179.52 . . . . no
C11 C8 C9 C10 -179.63 . . . . no
C7 C8 C11 O5 166.78 . . . . no
C7 C8 C11 N2 -13.40 . . . . no
C9 C8 C11 O5 -13.66 . . . . no
C9 C8 C11 N2 166.17 . . . . no
C7 C8 C9 C10 -0.06 . . . . no
C8 C9 C10 N1 0.13 . . . . no
